data_2001152
loop_
_publ_author_name
'Bonh\^ote, P.'
'Ferigo, M.'
'Stoeckli-Evans, H.'
'Marty, W.'

_publ_section_title
;
 Structures of 2,6-bis(aminomethyl)pyridine (bamp) complexes of Fe^II^,
 Ni^II^, Zn^II^, Mn^II^, Co^III^ and Cu^II^
;
_journal_issue 12
_journal_name_full 'Acta Crystallographica Section C'
_journal_page_first 2102
_journal_page_last 2107
_journal_paper_doi 10.1107/S010827019300424X
_journal_volume 49
_journal_year 1993
_chemical_formula_moiety 'C14 H25.33 N6 O1.67 Cl2 Ni '
_chemical_formula_sum 'C14 H25.33 Cl2 N6 Ni O1.67'
_chemical_formula_weight 434.00
_chemical_name_common NiBAMP
_chemical_name_systematic
;
 Bis(2,6-diaminomethylpyridine)Ni(II)Dichloride 1.67Hydrate
;
_space_group_IT_number 15
_symmetry_cell_setting monoclinic
_symmetry_space_group_name_Hall '-I 2ya'
_symmetry_space_group_name_H-M 'I 1 2/a 1'
_cell_angle_alpha 90.0
_cell_angle_beta 91.900(10)
_cell_angle_gamma 90.0
_cell_formula_units_Z 12
_cell_length_a 16.477(2)
_cell_length_b 9.6770(10)
_cell_length_c 36.534(5)
_cell_measurement_reflns_used 45
_cell_measurement_temperature 294.0(10)
_cell_measurement_theta_max 19.0
_cell_measurement_theta_min 12.5
_cell_volume 5822.1(12)
_diffrn_ambient_temperature 293
_diffrn_measurement_device 'Stoe AED2 four-circle'
_diffrn_measurement_method '\w/\q scan b/P/b '
_diffrn_radiation_monochromator graphite
_diffrn_radiation_source 'xray tube'
_diffrn_radiation_type 'Molybdenum K\a'
_diffrn_radiation_wavelength 0.71073
_diffrn_reflns_av_R_equivalents 0.017
_diffrn_reflns_limit_h_max 19
_diffrn_reflns_limit_h_min -19
_diffrn_reflns_limit_k_max 11
_diffrn_reflns_limit_k_min 0
_diffrn_reflns_limit_l_max 43
_diffrn_reflns_limit_l_min 0
_diffrn_reflns_number 4973
_diffrn_reflns_reduction_process Lorentz-polorization
_diffrn_reflns_theta_max 25
_diffrn_reflns_theta_min 2.50
_diffrn_standards_decay_% 3.0
_diffrn_standards_interval_time 60
_diffrn_standards_number 4
_exptl_absorpt_coefficient_mu 1.30
_exptl_absorpt_correction_T_max 1.0000
_exptl_absorpt_correction_T_min 1.0000
_exptl_absorpt_correction_type none
_exptl_crystal_colour violet
_exptl_crystal_density_diffrn 1.485
_exptl_crystal_description plates
_exptl_crystal_F_000 2728
_exptl_crystal_size_max 0.34
_exptl_crystal_size_mid 0.30
_exptl_crystal_size_min 0.19
_refine_diff_density_max 0.45
_refine_diff_density_min -0.81
_refine_ls_goodness_of_fit_obs 0.94
_refine_ls_hydrogen_treatment refall
_refine_ls_matrix_type full
_refine_ls_number_parameters 487
_refine_ls_number_reflns 3761
_refine_ls_R_factor_all 0.036
_refine_ls_R_factor_obs 0.036
_refine_ls_shift/esd_max 0.068
_refine_ls_structure_factor_coef F
_refine_ls_weighting_details 'w = 1/[\s^2^(F) + 0.0025F^2^]'
_refine_ls_weighting_scheme calc
_refine_ls_wR_factor_all 0.051
_refine_ls_wR_factor_obs 0.051
_reflns_number_observed 3761
_reflns_number_total 4973
_reflns_observed_criterion 'Inet > 3.5\s(Inet)'
_cod_data_source_file mu1032.cif
_cod_data_source_block mu1032_structure_2_of_6
_cod_depositor_comments
;
The following automatic conversions were performed:
'_symmetry_cell_setting' value 'Monoclinic' changed to 'monoclinic'
according to '/home/saulius/struct/CIF-dictionaries/cif_core.dic'
dictionary named 'cif_core.dic' version 2.4.1 from 2010-06-29.

Automatic conversion script
Id: cif_fix_enum 1527 2010-12-29 10:47:43Z saulius 

The following automatic conversions were performed:

'_atom_site_thermal_displace_type' tag value 'Bij' was replaced with
'Bani' value 38 times.

'_refine_ls_matrix_type' tag value
'full-matrix' was replaced with 'full' value.

Automatic conversion script
Id: cif_fix_values 1646 2011-03-28 12:23:43Z adriana 

The following automatic conversions were performed:

'_symmetry_cell_setting' value 'Monoclinic' changed to 'monoclinic'
according to /home/saulius/struct/CIF-dictionaries/cif_core.dic
dictionary named 'cif_core.dic' version 2.4.1 from 2010-06-29.

Automatic conversion script
Id: cif_fix_values 1715 2011-07-08 13:25:40Z adriana 

The following automatic conversions were performed:

'_refine_ls_weighting_scheme' value '1/[\s^2^(F) + 0.0025F^2^]' was
changed to 'calc'. New tag '_refine_ls_weighting_details' was
created. The value of the new tag was set to 'w = 1/[\s^2^(F) +
0.0025F^2^]'.

Automatic conversion script
Id: cif_fix_values 3143 2015-03-26 13:38:13Z robertas 
;
_cod_original_sg_symbol_H-M 'I 2/a'
_cod_original_formula_sum 'C14 H25.33 N6 O1.67 Cl2 Ni '
_cod_database_code 2001152

loop_
_symmetry_equiv_pos_as_xyz
x,y,z
-x,-y,-z
1/2+x,1/2+y,1/2+z
1/2-x,1/2-y,1/2-z
1/2-x,y,-z
1/2+x,-y,z
-x,1/2+y,1/2-z
x,1/2-y,1/2+z

loop_
_atom_site_aniso_label
_atom_site_aniso_U_11
_atom_site_aniso_U_22
_atom_site_aniso_U_33
_atom_site_aniso_U_12
_atom_site_aniso_U_13
_atom_site_aniso_U_23
_atom_site_aniso_type_symbol
Ni2 0.0326(3) 0.0309(3) 0.0319(3) 0.00000 0.0068(5) 0.00000 Ni
N21 0.0355(14) 0.0371(15) 0.0335(15) 0.005(2) 0.008(2) 0.001(2) N
N22 0.0433(17) 0.0397(18) 0.0384(17) 0.011(3) 0.009(3) -0.004(3) N
N23 0.0475(18) 0.0385(17) 0.0429(18) -0.010(3) 0.003(3) -0.012(3) N
C21 0.043(2) 0.043(2) 0.0296(17) -0.005(3) -0.001(3) 0.007(3) C
C22 0.045(2) 0.067(3) 0.039(2) -0.019(4) -0.011(3) 0.018(4) C
C23 0.035(2) 0.075(3) 0.051(2) 0.007(4) -0.002(4) 0.038(4) C
C24 0.045(2) 0.056(3) 0.054(2) 0.027(4) 0.028(4) 0.016(4) C
C25 0.0417(19) 0.0389(19) 0.0448(19) 0.013(3) 0.023(3) 0.006(3) C
C26 0.056(2) 0.057(2) 0.042(2) 0.002(4) -0.004(4) -0.027(4) C
C27 0.054(2) 0.048(2) 0.061(3) 0.018(4) 0.016(4) -0.034(4) C
Ni1 0.0267(2) 0.0226(2) 0.0284(2) -0.0012(3) 0.0024(3) -0.0019(3) Ni
N1 0.0272(13) 0.0279(13) 0.0323(14) -0.004(2) -0.001(2) -0.002(2) N
N2 0.0435(17) 0.0274(15) 0.0347(16) 0.006(3) -0.007(2) 0.004(2) N
N3 0.0331(15) 0.0280(14) 0.0400(17) 0.011(3) 0.000(3) -0.002(3) N
N4 0.0297(13) 0.0278(13) 0.0314(14) -0.000(2) 0.007(2) 0.001(2) N
N5 0.0445(17) 0.0303(16) 0.0370(17) 0.004(3) -0.010(3) -0.006(3) N
N6 0.0385(17) 0.0306(15) 0.0362(17) 0.007(3) 0.010(3) -0.008(3) N
C1 0.0298(16) 0.0329(16) 0.0386(18) -0.001(3) -0.004(3) -0.015(3) C
C2 0.0271(18) 0.053(2) 0.060(3) -0.004(3) 0.007(3) -0.023(4) C
C3 0.042(2) 0.065(3) 0.053(2) -0.020(4) 0.026(4) -0.018(4) C
C4 0.047(2) 0.059(2) 0.039(2) -0.025(4) 0.014(3) 0.015(4) C
C5 0.0371(18) 0.0323(16) 0.0372(17) -0.018(3) 0.002(3) -0.002(3) C
C6 0.0349(19) 0.038(2) 0.059(2) 0.011(3) -0.016(3) 0.011(4) C
C7 0.043(2) 0.036(2) 0.060(3) -0.003(3) 0.004(4) 0.035(4) C
C8 0.0359(17) 0.0379(18) 0.0344(17) 0.018(3) 0.010(3) 0.011(3) C
C9 0.043(2) 0.058(2) 0.043(2) 0.028(4) 0.026(3) 0.018(4) C
C10 0.0322(18) 0.067(3) 0.056(2) -0.011(4) 0.012(3) 0.043(4) C
C11 0.0377(19) 0.046(2) 0.056(2) -0.021(3) -0.006(3) 0.024(4) C
C12 0.0357(17) 0.0305(17) 0.0414(18) -0.007(3) -0.005(3) 0.011(3) C
C13 0.057(2) 0.046(2) 0.040(2) 0.002(4) 0.033(4) -0.019(4) C
C14 0.047(2) 0.036(2) 0.064(3) -0.028(3) 0.012(4) -0.031(4) C
Cl1 0.0532(5) 0.0507(5) 0.0395(5) 0.0006(8) -0.0073(8) 0.0013(8) Cl
Cl2 0.0616(6) 0.0594(6) 0.0374(5) 0.0377(9) 0.0003(8) -0.0036(8) Cl
Cl3 0.0704(7) 0.0718(7) 0.0507(6) 0.0501(11) 0.0361(10) 0.0156(10) Cl
OW1 0.072(2) 0.063(2) 0.056(2) 0.023(3) 0.004(3) 0.010(3) O
OW2 0.058(2) 0.0491(18) 0.099(3) -0.011(3) -0.006(4) 0.001(4) O
OW3 0.214(10) 0.044(3) 0.151(8) 0.00000 -0.210(15) 0.00000 O

loop_
_atom_site_label
_atom_site_fract_x
_atom_site_fract_y
_atom_site_fract_z
_atom_site_thermal_displace_type
_atom_site_calc_flag
_atom_site_refinement_flags
_atom_site_type_symbol
Ni2 0.75000 0.85810(6) 0.50000 Bani ? S Ni
N21 0.8715(2) 0.8460(3) 0.50990(10) Bani ? . N
N22 0.7676(2) 1.0183(4) 0.540100(10) Bani ? . N
N23 0.7836(2) 0.7130(3) 0.45870(10) Bani ? . N
C21 0.9073(2) 0.9263(4) 0.53520(10) Bani ? . C
C22 0.9899(2) 0.9173(5) 0.54310(10) Bani ? . C
C23 1.0347(3) 0.8225(5) 0.52380(10) Bani ? . C
C24 0.9972(3) 0.7385(5) 0.49850(10) Bani ? . C
C25 0.9146(2) 0.7512(4) 0.49190(10) Bani ? . C
C26 0.8524(3) 1.0244(5) 0.55520(10) Bani ? . C
C27 0.8658(3) 0.6593(5) 0.46660(10) Bani ? . C
Ni1 1.08190(2) 0.56059(4) 0.325380(10) Bani ? . Ni
N1 0.97620(10) 0.5044(3) 0.34630(10) Bani ? . N
N2 1.0000(2) 0.7019(3) 0.29700(10) Bani ? . N
N3 1.1214(2) 0.3970(3) 0.36160(10) Bani ? . N
N4 1.1886(2) 0.6232(3) 0.30650(10) Bani ? . N
N5 1.0922(2) 0.4281(3) 0.27830(10) Bani ? . N
N6 1.1131(2) 0.7150(3) 0.36480(10) Bani ? . N
C1 0.9101(2) 0.5845(3) 0.34040(10) Bani ? . C
C2 0.8410(2) 0.5629(4) 0.35960(10) Bani ? . C
C3 0.8385(3) 0.4575(5) 0.38440(10) Bani ? . C
C4 0.9061(2) 0.3730(5) 0.39010(10) Bani ? . C
C5 0.9746(2) 0.4003(3) 0.37040(10) Bani ? . C
C6 0.9189(2) 0.6976(4) 0.31260(10) Bani ? . C
C7 1.0516(2) 0.3172(4) 0.37370(10) Bani ? . C
C8 1.2228(2) 0.5544(3) 0.27910(10) Bani ? . C
C9 1.2992(2) 0.5916(5) 0.26770(10) Bani ? . C
C10 1.3396(2) 0.6994(5) 0.28500(10) Bani ? . C
C11 1.3036(2) 0.7693(4) 0.31260(10) Bani ? . C
C12 1.2275(2) 0.7291(3) 0.32320(10) Bani ? . C
C13 1.1733(3) 0.4373(4) 0.26280(10) Bani ? . C
C14 1.1820(3) 0.7982(4) 0.35290(10) Bani ? . C
Cl1 0.96381(6) 0.93231(10) 0.71299(3) Bani ? . Cl
Cl2 0.15177(7) 0.54592(11) 0.44269(3) Bani ? . Cl
Cl3 1.17777(7) 0.07025(12) 0.61494(3) Bani ? . Cl
OW1 0.9950(2) 0.0393(4) 0.63193(10) Bani ? . O
OW2 0.7868(3) 0.8283(4) 0.68221(12) Bani ? . O
OW3 0.75000 0.2165(7) 0.00000 Bani ? S O
H22 1.016(3) 0.983(5) 0.5625(13) Uiso ? . H
H23 1.086(3) 0.824(5) 0.5300(13) Uiso ? . H
H24 1.026(3) 0.671(5) 0.4849(13) Uiso ? . H
H26A 0.877(4) 1.132(7) 0.5574(18) Uiso ? . H
H26B 0.852(3) 0.991(5) 0.5798(13) Uiso ? . H
H27A 0.863(4) 0.575(7) 0.4805(18) Uiso ? . H
H27B 0.895(3) 0.651(5) 0.4447(14) Uiso ? . H
H2 0.793(3) 0.621(5) 0.3557(13) Uiso ? . H
H3 0.786(3) 0.440(4) 0.4018(13) Uiso ? . H
H4 0.907(2) 0.300(4) 0.4066(12) Uiso ? . H
H6A 0.878(3) 0.682(4) 0.2947(12) Uiso ? . H
H6B 0.910(3) 0.774(6) 0.3254(14) Uiso ? . H
H7A 1.061(2) 0.285(4) 0.3979(12) Uiso ? . H
H7B 1.044(3) 0.237(5) 0.3575(13) Uiso ? . H
H9 1.321(2) 0.542(4) 0.2511(10) Uiso ? . H
H10 1.396(3) 0.728(5) 0.2750(11) Uiso ? . H
H11 1.329(3) 0.844(5) 0.3271(12) Uiso ? . H
H13A 1.172(3) 0.454(5) 0.2369(15) Uiso ? . H
H13B 1.203(3) 0.367(6) 0.2689(15) Uiso ? . H
H14A 1.215(3) 0.816(4) 0.3764(12) Uiso ? . H
H14B 1.153(3) 0.884(5) 0.3389(13) Uiso ? . H
H22A 0.737(3) 1.007(6) 0.5608(15) Uiso ? . H
H22B 0.761(3) 1.090(5) 0.5326(13) Uiso ? . H
H23A 0.781(3) 0.751(5) 0.4364(13) Uiso ? . H
H23B 0.747(3) 0.641(5) 0.4554(12) Uiso ? . H
H2A 1.022(3) 0.779(6) 0.2987(14) Uiso ? . H
H2B 0.995(2) 0.676(4) 0.2727(11) Uiso ? . H
H3A 1.150(2) 0.340(4) 0.3532(9) Uiso ? . H
H3B 1.139(3) 0.429(5) 0.3833(14) Uiso ? . H
H5A 1.084(3) 0.338(5) 0.2823(12) Uiso ? . H
H5B 1.058(2) 0.456(4) 0.2629(11) Uiso ? . H
H6A 1.081(2) 0.752(4) 0.3678(9) Uiso ? . H
H6B 1.125(3) 0.673(5) 0.3883(12) Uiso ? . H
HAW1 0.996(3) 0.012(5) 0.6522(15) Uiso ? . H
HAW2 0.827(3) 0.865(6) 0.6857(15) Uiso ? . H
HBW1 1.063(5) 0.041(7) 0.623(2) Uiso ? . H
HBW2 0.758(4) 0.865(7) 0.6652(19) Uiso ? . H
HOW3 0.730(3) 0.175(5) 0.0180(14) Uiso ? . H

loop_
_atom_type_symbol
_atom_type_description
_atom_type_scat_dispersion_real
_atom_type_scat_dispersion_imag
_atom_type_scat_source
C ? 0.002 0.002 'International Tables Vol. IV Table 2.2B'
H ? 0.000 0.000 'International Tables Vol. IV Table 2.2B'
N ? 0.004 0.003 'International Tables Vol. IV Table 2.2B'
O ? 0.008 0.006 'International Tables Vol. IV Table 2.2B'
Cl ? 0.132 0.159 'International Tables Vol. IV Table 2.2B'
Ni ? 0.285 1.113 'International Tables Vol. IV Table 2.2B'

loop_
_geom_angle_atom_site_label_1
_geom_angle_atom_site_label_2
_geom_angle_atom_site_label_3
_geom_angle_site_symmetry_1
_geom_angle_site_symmetry_2
_geom_angle_site_symmetry_3
_geom_angle
_geom_angle_publ_flag
N21 Ni2 N21a ? ? ? 173.37(12) no
N21 Ni2 N22 ? ? ? 79.00(11) no
N21 Ni2 N22a ? ? ? 105.87(11) no
N21 Ni2 N23 ? ? ? 79.16(12) no
N21 Ni2 N23a ? ? ? 96.45(12) no
N21a Ni2 N22 ? ? ? 105.87(11) no
N21a Ni2 N22a ? ? ? 79.00(11) no
N21a Ni2 N23 ? ? ? 96.45(12) no
N21a Ni2 N23a ? ? ? 79.16(12) no
N22 Ni2 N22a ? ? ? 88.70(14) no
N22 Ni2 N23 ? ? ? 157.14(12) no
N22 Ni2 N23a ? ? ? 90.80(14) no
N22a Ni2 N23 ? ? ? 90.80(14) no
N22a Ni2 N23a ? ? ? 157.14(12) no
N23 Ni2 N23a ? ? ? 98.31(14) no
Ni2 N21 C21 ? ? ? 120.3(2) ?
Ni2 N21 C25 ? ? ? 119.1(2) ?
C21 N21 C25 ? ? ? 120.6(3) ?
Ni2 N22 C26 ? ? ? 112.0(2) ?
Ni2 N23 C27 ? ? ? 110.6(2) ?
N21 C21 C22 ? ? ? 121.3(3) ?
N21 C21 C26 ? ? ? 116.2(3) ?
C22 C21 C26 ? ? ? 122.5(3) ?
C21 C22 C23 ? ? ? 118.2(4) ?
C22 C23 C24 ? ? ? 120.3(4) ?
C23 C24 C25 ? ? ? 119.1(4) ?
N21 C25 C24 ? ? ? 120.6(4) ?
N21 C25 C27 ? ? ? 115.2(3) ?
C24 C25 C27 ? ? ? 124.1(3) ?
N22 C26 C21 ? ? ? 112.2(3) ?
N23 C27 C25 ? ? ? 112.5(3) ?
N1 Ni1 N2 ? ? ? 79.51(11) no
N1 Ni1 N3 ? ? ? 79.25(11) no
N1 Ni1 N4 ? ? ? 177.20(10) no
N1 Ni1 N5 ? ? ? 103.69(11) no
N1 Ni1 N6 ? ? ? 97.18(12) no
N2 Ni1 N3 ? ? ? 158.76(12) no
N2 Ni1 N4 ? ? ? 100.61(11) no
N2 Ni1 N5 ? ? ? 93.32(12) no
N2 Ni1 N6 ? ? ? 90.76(13) no
N3 Ni1 N4 ? ? ? 100.61(11) no
N3 Ni1 N5 ? ? ? 91.36(13) no
N3 Ni1 N6 ? ? ? 92.20(13) no
N4 Ni1 N5 ? ? ? 79.11(11) no
N4 Ni1 N6 ? ? ? 80.02(12) no
N5 Ni1 N6 ? ? ? 159.13(13) no
Ni1 N1 C1 ? ? ? 119.4(2) ?
Ni1 N1 C5 ? ? ? 119.6(2) ?
C1 N1 C5 ? ? ? 120.3(3) ?
Ni1 N2 C6 ? ? ? 110.9(2) ?
Ni1 N3 C7 ? ? ? 110.4(2) ?
Ni1 N4 C8 ? ? ? 120.2(2) ?
Ni1 N4 C12 ? ? ? 118.9(2) ?
C8 N4 C12 ? ? ? 120.7(3) ?
Ni1 N5 C13 ? ? ? 111.5(2) ?
Ni1 N6 C14 ? ? ? 110.8(2) ?
N1 C1 C2 ? ? ? 120.7(3) ?
N1 C1 C6 ? ? ? 115.6(3) ?
C2 C1 C6 ? ? ? 123.7(3) ?
C1 C2 C3 ? ? ? 119.7(4) ?
C2 C3 C4 ? ? ? 119.9(4) ?
C3 C4 C5 ? ? ? 118.1(4) ?
N1 C5 C4 ? ? ? 121.4(3) ?
N1 C5 C7 ? ? ? 114.8(3) ?
C4 C5 C7 ? ? ? 123.8(3) ?
N2 C6 C1 ? ? ? 113.0(3) ?
N3 C7 C5 ? ? ? 111.3(3) ?
N4 C8 C9 ? ? ? 120.2(3) ?
N4 C8 C13 ? ? ? 115.6(3) ?
C9 C8 C13 ? ? ? 124.2(3) ?
C8 C9 C10 ? ? ? 119.2(4) ?
C9 C10 C11 ? ? ? 119.9(3) ?
C10 C11 C12 ? ? ? 119.1(4) ?
N4 C12 C11 ? ? ? 120.8(3) ?
N4 C12 C14 ? ? ? 115.3(3) ?
C11 C12 C14 ? ? ? 123.9(3) ?
N5 C13 C8 ? ? ? 112.4(3) ?
N6 C14 C12 ? ? ? 112.4(3) ?

loop_
_geom_bond_atom_site_label_1
_geom_bond_atom_site_label_2
_geom_bond_site_symmetry_1
_geom_bond_site_symmetry_2
_geom_bond_distance
_geom_bond_publ_flag
Ni2 N21 ? ? 2.025(3) no
Ni2 N21a ? ? 2.025(3) no
Ni2 N22 ? ? 2.168(3) no
Ni2 N22a ? ? 2.168(3) no
Ni2 N23 ? ? 2.147(3) no
Ni2 N23a ? ? 2.147(3) no
N21 C21 ? ? 1.330(4) ?
N21 C25 ? ? 1.346(4) ?
N22 C26 ? ? 1.476(5) ?
N23 C27 ? ? 1.471(5) ?
C21 C22 ? ? 1.384(5) ?
C21 C26 ? ? 1.517(6) ?
C22 C23 ? ? 1.385(7) ?
C23 C24 ? ? 1.363(7) ?
C24 C25 ? ? 1.381(6) ?
C25 C27 ? ? 1.498(6) ?
Ni1 N1 ? ? 2.001(3) no
Ni1 N2 ? ? 2.161(3) no
Ni1 N3 ? ? 2.151(3) no
Ni1 N4 ? ? 2.004(3) no
Ni1 N5 ? ? 2.157(3) no
Ni1 N6 ? ? 2.128(3) no
N1 C1 ? ? 1.348(4) ?
N1 C5 ? ? 1.338(4) ?
N2 C6 ? ? 1.471(5) ?
N3 C7 ? ? 1.465(5) ?
N4 C8 ? ? 1.341(4) ?
N4 C12 ? ? 1.345(4) ?
N5 C13 ? ? 1.470(5) ?
N6 C14 ? ? 1.470(5) ?
C1 C2 ? ? 1.373(5) ?
C1 C6 ? ? 1.503(5) ?
C2 C3 ? ? 1.366(6) ?
C3 C4 ? ? 1.392(6) ?
C4 C5 ? ? 1.385(5) ?
C5 C7 ? ? 1.505(5) ?
C8 C9 ? ? 1.385(5) ?
C8 C13 ? ? 1.507(5) ?
C9 C10 ? ? 1.380(7) ?
C10 C11 ? ? 1.366(6) ?
C11 C12 ? ? 1.380(5) ?
C12 C14 ? ? 1.497(5) ?

loop_
_geom_contact_atom_site_label_1
_geom_contact_atom_site_label_2
_geom_contact_distance
_geom_contact_site_symmetry_1
_geom_contact_site_symmetry_2
_geom_contact_publ_flag
? ? ? ? ? ?

loop_
_geom_torsion_atom_site_label_1
_geom_torsion_atom_site_label_2
_geom_torsion_atom_site_label_3
_geom_torsion_atom_site_label_4
_geom_torsion_site_symmetry_1
_geom_torsion_site_symmetry_2
_geom_torsion_site_symmetry_3
_geom_torsion_site_symmetry_4
_geom_torsion
_geom_torsion_publ_flag
? ? ? ? ? ? ? ? ? ?
